data_1557468
loop_
_publ_author_name
'Dai, Shengyu'
'Li, Shuaikang'
'Xu, Guoyong'
'Wu, Cheng'
'Liao, Yudan'
'Guo, Lihua'

_publ_section_title
;
 Flexible cycloalkyl substituents in insertion polymerization with
 \a-diimine nickel and palladium species
;
_journal_issue 7
_journal_name_full 'Polymer Chemistry'
_journal_page_first 1393
_journal_page_last 1400
_journal_paper_doi 10.1039/C9PY01901D
_journal_volume 11
_journal_year 2020
_chemical_formula_sum 'C60 H76 Br2 N2 Ni'
_chemical_formula_weight 1043.76
_space_group_IT_number 14
_space_group_name_Hall '-P 2yn'
_space_group_name_H-M_alt 'P 1 21/n 1'
_symmetry_cell_setting monoclinic
_symmetry_space_group_name_H-M 'P 1 21/n 1'
_atom_sites_solution_hydrogens geom
_atom_sites_solution_primary direct
_atom_sites_solution_secondary difmap
_audit_creation_method SHELXL-97
_audit_update_record
;
2019-09-05 deposited with the CCDC.	2020-01-06 downloaded from the CCDC.
;
_cell_angle_alpha 90.00
_cell_angle_beta 99.756(2)
_cell_angle_gamma 90.00
_cell_formula_units_Z 4
_cell_length_a 16.6310(14)
_cell_length_b 15.6730(13)
_cell_length_c 22.5127(19)
_cell_measurement_reflns_used 3657
_cell_measurement_temperature 298(2)
_cell_measurement_theta_max 18.694
_cell_measurement_theta_min 2.249
_cell_volume 5783.2(8)
_computing_cell_refinement 'Bruker SMART'
_computing_data_collection 'Bruker SMART'
_computing_data_reduction 'Bruker SAINT'
_computing_molecular_graphics 'Bruker SHELXTL'
_computing_publication_material 'Bruker SHELXTL'
_computing_structure_refinement 'SHELXL-97 (Sheldrick, 1997)'
_computing_structure_solution 'SHELXS-97 (Sheldrick, 1990)'
_diffrn_ambient_temperature 298(2)
_diffrn_measured_fraction_theta_full 0.999
_diffrn_measured_fraction_theta_max 0.999
_diffrn_measurement_device_type 'CCD area detector'
_diffrn_measurement_method 'phi and omega scans'
_diffrn_radiation_monochromator graphite
_diffrn_radiation_source 'fine-focus sealed tube'
_diffrn_radiation_type MoK\a
_diffrn_radiation_wavelength 0.71073
_diffrn_reflns_av_R_equivalents 0.0832
_diffrn_reflns_av_sigmaI/netI 0.1486
_diffrn_reflns_limit_h_max 19
_diffrn_reflns_limit_h_min -10
_diffrn_reflns_limit_k_max 18
_diffrn_reflns_limit_k_min -17
_diffrn_reflns_limit_l_max 23
_diffrn_reflns_limit_l_min -26
_diffrn_reflns_number 29124
_diffrn_reflns_theta_full 25.02
_diffrn_reflns_theta_max 25.02
_diffrn_reflns_theta_min 2.25
_exptl_absorpt_coefficient_mu 1.753
_exptl_absorpt_correction_T_max 0.8172
_exptl_absorpt_correction_T_min 0.5194
_exptl_absorpt_correction_type multi-scan
_exptl_absorpt_process_details sadabs
_exptl_crystal_colour red
_exptl_crystal_density_diffrn 1.199
_exptl_crystal_density_method 'not measured'
_exptl_crystal_description block
_exptl_crystal_F_000 2192
_exptl_crystal_size_max 0.43
_exptl_crystal_size_mid 0.21
_exptl_crystal_size_min 0.12
_platon_squeeze_details ' '
_refine_diff_density_max 0.497
_refine_diff_density_min -0.370
_refine_diff_density_rms 0.053
_refine_ls_extinction_method none
_refine_ls_goodness_of_fit_ref 1.018
_refine_ls_hydrogen_treatment mixed
_refine_ls_matrix_type full
_refine_ls_number_parameters 624
_refine_ls_number_reflns 10198
_refine_ls_number_restraints 229
_refine_ls_restrained_S_all 1.250
_refine_ls_R_factor_all 0.1412
_refine_ls_R_factor_gt 0.0543
_refine_ls_shift/su_max 0.001
_refine_ls_shift/su_mean 0.000
_refine_ls_structure_factor_coef Fsqd
_refine_ls_weighting_details 'calc w=1/[\s^2^(Fo^2^)+(0.0094P)^2^+0.0000P] where P=(Fo^2^+2Fc^2^)/3'
_refine_ls_weighting_scheme calc
_refine_ls_wR_factor_gt 0.0789
_refine_ls_wR_factor_ref 0.0848
_reflns_number_gt 3806
_reflns_number_total 10198
_reflns_threshold_expression >2sigma(I)
_cod_data_source_file c9py01901d2.cif
_cod_data_source_block 181119b
_cod_depositor_comments
;
The following automatic conversions were performed:

data item '_symmetry_cell_setting' value 'Monoclinic' was changed to
'monoclinic' in accordance with the
/home/data/users/saulius/crontab/automatic-downloads/current/RSC/lib/dictionaries/cif_core.dic
dictionary named 'cif_core.dic' version 2.4.2 last updated on
2011-04-26.

Automatic conversion script
Id: cif_fix_values 7556 2019-12-06 15:28:31Z antanas 

 Adding full bibliography for 1557467--1557468.cif.
;
_cod_original_sg_symbol_H-M P2(1)/n
_cod_database_code 1557468

loop_
_symmetry_equiv_pos_as_xyz
'x, y, z'
'-x+1/2, y+1/2, -z+1/2'
'-x, -y, -z'
'x-1/2, -y-1/2, z-1/2'

loop_
_atom_site_label
_atom_site_type_symbol
_atom_site_fract_x
_atom_site_fract_y
_atom_site_fract_z
_atom_site_U_iso_or_equiv
_atom_site_adp_type
_atom_site_occupancy
_atom_site_symmetry_multiplicity
_atom_site_calc_flag
_atom_site_refinement_flags
_atom_site_disorder_assembly
_atom_site_disorder_group
Ni1 Ni 0.60582(4) 0.25511(5) 0.24535(3) 0.0623(3) Uani 1 1 d . . .
Br1 Br 0.63345(4) 0.17428(4) 0.16569(3) 0.0922(3) Uani 1 1 d . . .
Br2 Br 0.62035(4) 0.19565(4) 0.33983(3) 0.0987(3) Uani 1 1 d . . .
N1 N 0.5035(2) 0.3252(3) 0.21831(18) 0.0470(12) Uani 1 1 d . . .
N2 N 0.6600(3) 0.3703(3) 0.24343(18) 0.0448(12) Uani 1 1 d . . .
C1 C 0.5194(3) 0.4042(4) 0.2130(2) 0.0419(15) Uani 1 1 d . . .
C2 C 0.6082(3) 0.4299(4) 0.2278(2) 0.0415(15) Uani 1 1 d . . .
C3 C 0.6116(3) 0.5214(4) 0.2180(2) 0.0450(15) Uani 1 1 d . . .
C4 C 0.5290(3) 0.5479(4) 0.1994(2) 0.0465(15) Uani 1 1 d . . .
C5 C 0.4718(3) 0.4807(4) 0.1964(2) 0.0453(15) Uani 1 1 d . . .
C6 C 0.3900(3) 0.4987(4) 0.1793(2) 0.0670(19) Uani 1 1 d . . .
H6 H 0.3508 0.4559 0.1768 0.080 Uiso 1 1 calc R . .
C7 C 0.3682(4) 0.5835(4) 0.1659(3) 0.078(2) Uani 1 1 d . . .
H7 H 0.3131 0.5964 0.1545 0.093 Uiso 1 1 calc R . .
C8 C 0.4234(4) 0.6484(4) 0.1686(3) 0.078(2) Uani 1 1 d . . .
H8 H 0.4054 0.7036 0.1587 0.094 Uiso 1 1 calc R . .
C9 C 0.5078(4) 0.6323(4) 0.1863(3) 0.0601(18) Uani 1 1 d . . .
C10 C 0.5725(4) 0.6923(4) 0.1931(2) 0.0670(18) Uani 1 1 d . . .
H10 H 0.5615 0.7498 0.1855 0.080 Uiso 1 1 calc R . .
C11 C 0.6512(4) 0.6657(4) 0.2110(3) 0.0689(19) Uani 1 1 d . . .
H11 H 0.6926 0.7062 0.2147 0.083 Uiso 1 1 calc R . .
C12 C 0.6725(3) 0.5810(4) 0.2239(2) 0.0575(17) Uani 1 1 d . . .
H12 H 0.7267 0.5654 0.2361 0.069 Uiso 1 1 calc R . .
C13 C 0.4192(3) 0.2968(3) 0.2023(3) 0.0497(16) Uani 1 1 d . A .
C14 C 0.3739(4) 0.2869(3) 0.2476(3) 0.0563(17) Uani 1 1 d . . .
C15 C 0.2906(4) 0.2656(4) 0.2292(3) 0.0712(19) Uani 1 1 d . A .
H15 H 0.2581 0.2591 0.2587 0.085 Uiso 1 1 calc R . .
C16 C 0.2553(4) 0.2539(4) 0.1698(4) 0.079(2) Uani 1 1 d . . .
C17 C 0.3052(4) 0.2621(4) 0.1280(3) 0.076(2) Uani 1 1 d . A .
H17 H 0.2828 0.2532 0.0877 0.091 Uiso 1 1 calc R . .
C18 C 0.3878(4) 0.2830(4) 0.1418(3) 0.0648(19) Uani 1 1 d . . .
C19 C 0.4071(3) 0.3015(4) 0.3135(3) 0.0622(18) Uani 1 1 d . . .
H19 H 0.4666 0.3051 0.3172 0.075 Uiso 1 1 calc R . .
C20 C 0.3895(4) 0.2297(4) 0.3533(3) 0.100(2) Uani 1 1 d . . .
H20A H 0.4134 0.1775 0.3411 0.120 Uiso 1 1 calc R . .
H20B H 0.3310 0.2214 0.3488 0.120 Uiso 1 1 calc R . .
C21 C 0.4241(4) 0.2484(5) 0.4199(3) 0.111(3) Uani 1 1 d . . .
H21A H 0.4102 0.2017 0.4445 0.133 Uiso 1 1 calc R . .
H21B H 0.4832 0.2515 0.4249 0.133 Uiso 1 1 calc R . .
C22 C 0.3790(4) 0.3848(4) 0.3362(3) 0.094(2) Uani 1 1 d . . .
H22A H 0.3959 0.4311 0.3125 0.113 Uiso 1 1 calc R . .
H22B H 0.3198 0.3851 0.3305 0.113 Uiso 1 1 calc R . .
C23 C 0.4122(5) 0.4001(5) 0.4016(4) 0.133(3) Uani 1 1 d . . .
H23A H 0.4710 0.4069 0.4065 0.160 Uiso 1 1 calc R . .
H23B H 0.3896 0.4528 0.4143 0.160 Uiso 1 1 calc R . .
C24 C 0.3929(5) 0.3286(6) 0.4411(3) 0.126(3) Uani 1 1 d . . .
H24A H 0.4181 0.3393 0.4826 0.151 Uiso 1 1 calc R . .
H24B H 0.3344 0.3247 0.4396 0.151 Uiso 1 1 calc R . .
C25 C 0.1618(9) 0.2340(10) 0.1429(7) 0.106(3) Uani 0.527(6) 1 d PDU A 1
H25 H 0.1452 0.2402 0.0992 0.127 Uiso 0.527(6) 1 calc PR A 1
C26 C 0.1112(7) 0.2822(8) 0.1826(7) 0.126(4) Uani 0.527(6) 1 d PDU A 1
H26A H 0.1223 0.3429 0.1810 0.151 Uiso 0.527(6) 1 calc PR A 1
H26B H 0.1264 0.2636 0.2241 0.151 Uiso 0.527(6) 1 calc PR A 1
C27 C 0.0204(7) 0.2659(9) 0.1612(7) 0.128(4) Uani 0.527(6) 1 d PDU A 1
H27A H -0.0023 0.3156 0.1386 0.154 Uiso 0.527(6) 1 calc PR A 1
H27B H -0.0057 0.2618 0.1965 0.154 Uiso 0.527(6) 1 calc PR A 1
C28 C -0.0042(9) 0.1857(9) 0.1215(8) 0.161(4) Uani 0.527(6) 1 d PDU A 1
H28A H -0.0609 0.1702 0.1204 0.193 Uiso 0.527(6) 1 calc PR A 1
H28B H 0.0064 0.1930 0.0807 0.193 Uiso 0.527(6) 1 calc PR A 1
C29 C 0.0517(8) 0.1239(8) 0.1557(7) 0.117(4) Uani 0.527(6) 1 d PDU A 1
H29A H 0.0475 0.0708 0.1332 0.140 Uiso 0.527(6) 1 calc PR A 1
H29B H 0.0328 0.1127 0.1934 0.140 Uiso 0.527(6) 1 calc PR A 1
C30 C 0.1426(8) 0.1488(9) 0.1704(7) 0.116(4) Uani 0.527(6) 1 d PDU A 1
H30A H 0.1589 0.1518 0.2138 0.139 Uiso 0.527(6) 1 calc PR A 1
H30B H 0.1748 0.1044 0.1556 0.139 Uiso 0.527(6) 1 calc PR A 1
C25' C 0.1703(10) 0.2330(11) 0.1603(8) 0.106(3) Uani 0.473(6) 1 d PD A 2
H25' H 0.1530 0.2317 0.1998 0.127 Uiso 0.473(6) 1 calc PR A 2
C26' C 0.1169(8) 0.2939(9) 0.1220(8) 0.126(4) Uani 0.473(6) 1 d PD A 2
H26C H 0.1379 0.3009 0.0846 0.151 Uiso 0.473(6) 1 calc PR A 2
H26D H 0.1213 0.3488 0.1421 0.151 Uiso 0.473(6) 1 calc PR A 2
C27' C 0.0263(7) 0.2710(9) 0.1061(8) 0.128(4) Uani 0.473(6) 1 d PD A 2
H27C H 0.0122 0.2564 0.0638 0.154 Uiso 0.473(6) 1 calc PR A 2
H27D H -0.0072 0.3188 0.1144 0.154 Uiso 0.473(6) 1 calc PR A 2
C28' C 0.0121(11) 0.1896(11) 0.1480(8) 0.161(4) Uani 0.473(6) 1 d PD A 2
H28C H 0.0407 0.1938 0.1892 0.193 Uiso 0.473(6) 1 calc PR A 2
H28D H -0.0448 0.1750 0.1468 0.193 Uiso 0.473(6) 1 calc PR A 2
C29' C 0.0559(9) 0.1330(10) 0.1072(8) 0.117(4) Uani 0.473(6) 1 d PD A 2
H29C H 0.0411 0.1496 0.0653 0.140 Uiso 0.473(6) 1 calc PR A 2
H29D H 0.0424 0.0733 0.1112 0.140 Uiso 0.473(6) 1 calc PR A 2
C30' C 0.1480(9) 0.1492(10) 0.1304(8) 0.116(4) Uani 0.473(6) 1 d PD A 2
H30C H 0.1680 0.1043 0.1587 0.139 Uiso 0.473(6) 1 calc PR A 2
H30D H 0.1768 0.1440 0.0965 0.139 Uiso 0.473(6) 1 calc PR A 2
C31 C 0.4363(3) 0.2924(5) 0.0904(3) 0.075(2) Uani 1 1 d . A .
H31 H 0.4924 0.3068 0.1088 0.090 Uiso 1 1 calc R . .
C32 C 0.4402(4) 0.2062(5) 0.0585(3) 0.100(2) Uani 1 1 d . . .
H32A H 0.4624 0.1631 0.0876 0.120 Uiso 1 1 calc R A .
H32B H 0.3857 0.1887 0.0401 0.120 Uiso 1 1 calc R . .
C33 C 0.4936(4) 0.2142(5) 0.0105(4) 0.139(4) Uani 1 1 d . A .
H33A H 0.4914 0.1614 -0.0122 0.167 Uiso 1 1 calc R . .
H33B H 0.5497 0.2234 0.0296 0.167 Uiso 1 1 calc R . .
C34 C 0.4663(6) 0.2880(8) -0.0327(4) 0.165(5) Uani 1 1 d U . .
H34A H 0.5041 0.2930 -0.0609 0.198 Uiso 1 1 calc R A .
H34B H 0.4130 0.2747 -0.0556 0.198 Uiso 1 1 calc R . .
C35 C 0.4617(6) 0.3732(6) -0.0015(4) 0.166(4) Uani 1 1 d U A .
H35A H 0.5158 0.3911 0.0175 0.199 Uiso 1 1 calc R . .
H35B H 0.4395 0.4163 -0.0307 0.199 Uiso 1 1 calc R . .
C36 C 0.4073(4) 0.3627(5) 0.0453(3) 0.115(3) Uani 1 1 d . . .
H36A H 0.3523 0.3497 0.0252 0.138 Uiso 1 1 calc R A .
H36B H 0.4054 0.4161 0.0667 0.138 Uiso 1 1 calc R . .
C37 C 0.7465(3) 0.3929(3) 0.2571(3) 0.0460(16) Uani 1 1 d . B .
C38 C 0.7788(4) 0.4124(3) 0.3159(3) 0.0490(16) Uani 1 1 d . . .
C39 C 0.8610(4) 0.4329(3) 0.3280(3) 0.0647(18) Uani 1 1 d . B .
H39 H 0.8847 0.4460 0.3673 0.078 Uiso 1 1 calc R . .
C40 C 0.9097(4) 0.4345(4) 0.2831(3) 0.0680(19) Uani 1 1 d . . .
C41 C 0.8733(4) 0.4146(4) 0.2262(3) 0.0620(19) Uani 1 1 d . B .
H41 H 0.9054 0.4153 0.1962 0.074 Uiso 1 1 calc R . .
C42 C 0.7920(4) 0.3934(3) 0.2097(3) 0.0523(17) Uani 1 1 d . . .
C43 C 0.7290(3) 0.4143(4) 0.3664(3) 0.0591(17) Uani 1 1 d . . .
H43 H 0.6752 0.3913 0.3496 0.071 Uiso 1 1 calc R . .
C44 C 0.7152(3) 0.5050(4) 0.3865(3) 0.080(2) Uani 1 1 d . . .
H44A H 0.7674 0.5310 0.4023 0.096 Uiso 1 1 calc R . .
H44B H 0.6898 0.5382 0.3520 0.096 Uiso 1 1 calc R . .
C45 C 0.6616(4) 0.5070(4) 0.4344(4) 0.105(2) Uani 1 1 d . . .
H45A H 0.6581 0.5651 0.4486 0.126 Uiso 1 1 calc R . .
H45B H 0.6070 0.4887 0.4169 0.126 Uiso 1 1 calc R . .
C46 C 0.6942(5) 0.4500(6) 0.4870(3) 0.133(3) Uani 1 1 d . . .
H46A H 0.7457 0.4726 0.5077 0.159 Uiso 1 1 calc R . .
H46B H 0.6562 0.4495 0.5153 0.159 Uiso 1 1 calc R . .
C47 C 0.7067(4) 0.3604(5) 0.4668(4) 0.119(3) Uani 1 1 d . . .
H47A H 0.6545 0.3358 0.4495 0.143 Uiso 1 1 calc R . .
H47B H 0.7301 0.3261 0.5012 0.143 Uiso 1 1 calc R . .
C48 C 0.7625(4) 0.3589(4) 0.4206(3) 0.087(2) Uani 1 1 d . . .
H48A H 0.7684 0.3007 0.4074 0.104 Uiso 1 1 calc R . .
H48B H 0.8160 0.3796 0.4388 0.104 Uiso 1 1 calc R . .
C49 C 1.0045(9) 0.4325(9) 0.2934(7) 0.071(3) Uani 0.478(7) 1 d PDU B 1
H49 H 1.0264 0.3893 0.2689 0.086 Uiso 0.478(7) 1 calc PR B 1
C50 C 1.0402(9) 0.4268(12) 0.3605(7) 0.115(4) Uani 0.478(7) 1 d PDU B 1
H50A H 1.0209 0.3754 0.3775 0.138 Uiso 0.478(7) 1 calc PR B 1
H50B H 1.0226 0.4755 0.3816 0.138 Uiso 0.478(7) 1 calc PR B 1
C51 C 1.1341(10) 0.4253(13) 0.3684(10) 0.133(3) Uani 0.478(7) 1 d PDU B 1
H51A H 1.1575 0.4156 0.4103 0.159 Uiso 0.478(7) 1 calc PR B 1
H51B H 1.1519 0.3799 0.3444 0.159 Uiso 0.478(7) 1 calc PR B 1
C52 C 1.1611(8) 0.5114(10) 0.3477(7) 0.118(4) Uani 0.478(7) 1 d PDU B 1
H52A H 1.1457 0.5560 0.3735 0.142 Uiso 0.478(7) 1 calc PR B 1
H52B H 1.2200 0.5122 0.3511 0.142 Uiso 0.478(7) 1 calc PR B 1
C53 C 1.1222(10) 0.5284(13) 0.2832(9) 0.135(3) Uani 0.478(7) 1 d PDU B 1
H53A H 1.1384 0.4844 0.2573 0.162 Uiso 0.478(7) 1 calc PR B 1
H53B H 1.1409 0.5829 0.2704 0.162 Uiso 0.478(7) 1 calc PR B 1
C54 C 1.0278(9) 0.5295(8) 0.2772(8) 0.083(4) Uani 0.478(7) 1 d PDU B 1
H54A H 1.0025 0.5445 0.2365 0.099 Uiso 0.478(7) 1 calc PR B 1
H54B H 1.0105 0.5699 0.3051 0.099 Uiso 0.478(7) 1 calc PR B 1
C49' C 0.9948(7) 0.4754(9) 0.3071(6) 0.071(3) Uani 0.522(7) 1 d PD B 2
H49' H 0.9929 0.5222 0.3357 0.086 Uiso 0.522(7) 1 calc PR B 2
C50' C 1.0521(8) 0.4023(9) 0.3322(9) 0.115(4) Uani 0.522(7) 1 d PD B 2
H50C H 1.0570 0.3614 0.3006 0.138 Uiso 0.522(7) 1 calc PR B 2
H50D H 1.0311 0.3730 0.3643 0.138 Uiso 0.522(7) 1 calc PR B 2
C51' C 1.1363(10) 0.4428(12) 0.3566(8) 0.133(3) Uani 0.522(7) 1 d PD B 2
H51C H 1.1303 0.4889 0.3843 0.159 Uiso 0.522(7) 1 calc PR B 2
H51D H 1.1730 0.4005 0.3777 0.159 Uiso 0.522(7) 1 calc PR B 2
C52' C 1.1693(7) 0.4765(10) 0.3023(7) 0.118(4) Uani 0.522(7) 1 d PD B 2
H52C H 1.1710 0.4311 0.2732 0.142 Uiso 0.522(7) 1 calc PR B 2
H52D H 1.2242 0.4982 0.3146 0.142 Uiso 0.522(7) 1 calc PR B 2
C53' C 1.1131(9) 0.5475(11) 0.2743(9) 0.135(3) Uani 0.522(7) 1 d PD B 2
H53C H 1.1360 0.5762 0.2428 0.162 Uiso 0.522(7) 1 calc PR B 2
H53D H 1.1047 0.5891 0.3045 0.162 Uiso 0.522(7) 1 calc PR B 2
C54' C 1.0311(8) 0.5028(9) 0.2475(6) 0.083(4) Uani 0.522(7) 1 d PD B 2
H54C H 1.0404 0.4532 0.2238 0.099 Uiso 0.522(7) 1 calc PR B 2
H54D H 0.9945 0.5417 0.2226 0.099 Uiso 0.522(7) 1 calc PR B 2
C55 C 0.7547(3) 0.3743(4) 0.1455(3) 0.0629(18) Uani 1 1 d . B .
H55 H 0.6984 0.3556 0.1450 0.075 Uiso 1 1 calc R . .
C56 C 0.7524(4) 0.4520(4) 0.1054(3) 0.093(2) Uani 1 1 d . . .
H56A H 0.8076 0.4719 0.1053 0.112 Uiso 1 1 calc R B .
H56B H 0.7225 0.4973 0.1214 0.112 Uiso 1 1 calc R . .
C57 C 0.7119(4) 0.4320(5) 0.0414(4) 0.128(3) Uani 1 1 d . B .
H57A H 0.7135 0.4821 0.0162 0.153 Uiso 1 1 calc R . .
H57B H 0.6552 0.4170 0.0408 0.153 Uiso 1 1 calc R . .
C58 C 0.7558(5) 0.3583(7) 0.0165(3) 0.135(4) Uani 1 1 d . . .
H58A H 0.7273 0.3439 -0.0235 0.162 Uiso 1 1 calc R B .
H58B H 0.8106 0.3762 0.0127 0.162 Uiso 1 1 calc R . .
C59 C 0.7609(4) 0.2801(5) 0.0560(4) 0.119(3) Uani 1 1 d . B .
H59A H 0.7929 0.2365 0.0403 0.143 Uiso 1 1 calc R . .
H59B H 0.7065 0.2576 0.0559 0.143 Uiso 1 1 calc R . .
C60 C 0.7999(3) 0.3023(4) 0.1199(3) 0.083(2) Uani 1 1 d . . .
H60A H 0.8561 0.3192 0.1203 0.099 Uiso 1 1 calc R B .
H60B H 0.8001 0.2522 0.1452 0.099 Uiso 1 1 calc R . .

loop_
_atom_site_aniso_label
_atom_site_aniso_U_11
_atom_site_aniso_U_22
_atom_site_aniso_U_33
_atom_site_aniso_U_23
_atom_site_aniso_U_13
_atom_site_aniso_U_12
Ni1 0.0411(5) 0.0517(5) 0.0932(6) 0.0058(5) 0.0086(4) 0.0024(4)
Br1 0.0890(6) 0.0790(6) 0.1111(6) -0.0148(5) 0.0244(4) 0.0051(4)
Br2 0.0940(6) 0.1011(7) 0.1019(6) 0.0275(5) 0.0188(4) 0.0024(4)
N1 0.028(3) 0.060(4) 0.052(3) -0.006(3) 0.002(2) 0.000(3)
N2 0.046(3) 0.040(3) 0.048(3) 0.004(3) 0.008(2) 0.005(2)
C1 0.036(4) 0.045(4) 0.043(4) -0.002(4) 0.003(3) -0.002(3)
C2 0.035(4) 0.047(5) 0.043(4) -0.005(3) 0.009(3) 0.000(3)
C3 0.040(4) 0.043(4) 0.049(4) 0.005(3) 0.001(3) 0.001(3)
C4 0.038(4) 0.052(5) 0.048(4) 0.002(4) 0.002(3) 0.004(4)
C5 0.032(4) 0.047(4) 0.055(4) 0.003(3) 0.002(3) 0.003(4)
C6 0.039(4) 0.065(5) 0.093(5) 0.014(4) -0.001(4) 0.006(3)
C7 0.038(4) 0.071(6) 0.120(6) 0.020(5) 0.002(4) 0.010(4)
C8 0.063(5) 0.066(6) 0.099(6) 0.015(4) -0.009(4) 0.024(4)
C9 0.059(5) 0.045(5) 0.073(5) 0.014(4) 0.002(4) 0.007(4)
C10 0.074(5) 0.045(5) 0.080(5) 0.003(4) 0.008(4) 0.001(4)
C11 0.065(5) 0.054(5) 0.086(5) 0.007(4) 0.007(4) -0.011(4)
C12 0.048(4) 0.057(5) 0.065(5) 0.003(4) 0.003(3) -0.008(4)
C13 0.023(4) 0.057(4) 0.068(5) -0.018(4) 0.004(4) -0.007(3)
C14 0.030(4) 0.066(5) 0.075(5) -0.007(4) 0.015(4) 0.001(3)
C15 0.045(5) 0.079(5) 0.096(6) 0.002(5) 0.033(4) -0.007(4)
C16 0.041(5) 0.105(6) 0.090(6) -0.005(5) 0.005(5) -0.005(4)
C17 0.044(5) 0.095(6) 0.081(6) -0.009(4) -0.012(4) -0.017(4)
C18 0.033(4) 0.080(5) 0.079(6) -0.013(4) 0.003(4) -0.010(3)
C19 0.039(4) 0.090(6) 0.060(5) -0.003(5) 0.017(4) -0.004(4)
C20 0.108(6) 0.102(7) 0.093(7) 0.020(6) 0.025(5) -0.004(4)
C21 0.124(7) 0.146(9) 0.064(6) 0.025(6) 0.024(5) 0.008(6)
C22 0.113(6) 0.084(6) 0.094(7) -0.004(5) 0.045(5) -0.003(5)
C23 0.174(8) 0.158(10) 0.074(7) -0.051(7) 0.040(6) -0.025(7)
C24 0.136(8) 0.171(10) 0.083(7) -0.010(7) 0.056(6) 0.001(6)
C25 0.018(5) 0.133(7) 0.156(8) -0.018(7) -0.017(5) -0.017(5)
C26 0.037(5) 0.114(7) 0.215(11) -0.017(9) -0.011(8) -0.001(5)
C27 0.037(5) 0.129(7) 0.207(11) -0.036(10) -0.014(8) 0.002(5)
C28 0.049(7) 0.138(8) 0.271(10) -0.034(9) -0.045(7) -0.018(6)
C29 0.055(6) 0.087(7) 0.192(11) -0.025(9) -0.024(9) -0.012(5)
C30 0.043(5) 0.089(6) 0.206(12) -0.033(9) -0.004(8) -0.005(4)
C25' 0.018(5) 0.133(7) 0.156(8) -0.018(7) -0.017(5) -0.017(5)
C26' 0.037(5) 0.114(7) 0.215(11) -0.017(9) -0.011(8) -0.001(5)
C27' 0.037(5) 0.129(7) 0.207(11) -0.036(10) -0.014(8) 0.002(5)
C28' 0.049(7) 0.138(8) 0.271(10) -0.034(9) -0.045(7) -0.018(6)
C29' 0.055(6) 0.087(7) 0.192(11) -0.025(9) -0.024(9) -0.012(5)
C30' 0.043(5) 0.089(6) 0.206(12) -0.033(9) -0.004(8) -0.005(4)
C31 0.045(4) 0.109(6) 0.072(6) -0.022(5) 0.011(4) -0.025(4)
C32 0.068(5) 0.156(8) 0.077(6) -0.032(5) 0.019(4) -0.016(5)
C33 0.085(6) 0.228(11) 0.111(8) -0.067(7) 0.038(6) -0.036(6)
C34 0.122(8) 0.307(16) 0.068(8) 0.009(8) 0.020(6) -0.050(9)
C35 0.140(8) 0.270(14) 0.090(9) 0.033(7) 0.023(7) -0.059(9)
C36 0.105(6) 0.142(8) 0.085(6) 0.045(6) -0.017(5) -0.020(5)
C37 0.020(4) 0.043(4) 0.071(5) 0.005(4) -0.005(4) -0.003(3)
C38 0.030(4) 0.057(4) 0.058(5) -0.001(4) 0.004(4) 0.001(3)
C39 0.042(5) 0.077(5) 0.070(5) -0.004(4) -0.006(4) -0.007(3)
C40 0.042(5) 0.084(5) 0.076(6) 0.005(5) 0.006(4) 0.001(4)
C41 0.033(4) 0.087(5) 0.070(6) 0.005(4) 0.020(4) -0.001(3)
C42 0.036(4) 0.061(4) 0.063(5) 0.006(4) 0.017(4) 0.003(3)
C43 0.046(4) 0.071(5) 0.056(5) -0.007(4) -0.003(4) -0.001(3)
C44 0.082(5) 0.090(6) 0.073(5) -0.007(4) 0.022(4) 0.002(4)
C45 0.118(6) 0.104(7) 0.105(7) -0.027(5) 0.053(6) 0.008(5)
C46 0.126(7) 0.203(11) 0.071(7) 0.002(8) 0.026(5) 0.008(7)
C47 0.117(7) 0.155(9) 0.090(7) 0.053(6) 0.032(5) 0.038(6)
C48 0.077(5) 0.117(7) 0.064(5) 0.028(5) 0.003(4) 0.020(4)
C49 0.012(5) 0.076(9) 0.124(8) -0.031(7) 0.007(5) -0.004(6)
C50 0.025(6) 0.119(8) 0.190(11) 0.007(8) -0.014(7) -0.011(6)
C51 0.053(5) 0.126(8) 0.205(8) 0.020(7) -0.020(5) -0.021(5)
C52 0.030(5) 0.123(9) 0.196(11) -0.016(8) 0.001(8) -0.022(6)
C53 0.056(6) 0.113(8) 0.228(8) 0.034(6) 0.001(6) -0.018(5)
C54 0.032(5) 0.061(8) 0.153(10) -0.014(7) 0.010(7) -0.004(5)
C49' 0.012(5) 0.076(9) 0.124(8) -0.031(7) 0.007(5) -0.004(6)
C50' 0.025(6) 0.119(8) 0.190(11) 0.007(8) -0.014(7) -0.011(6)
C51' 0.053(5) 0.126(8) 0.205(8) 0.020(7) -0.020(5) -0.021(5)
C52' 0.030(5) 0.123(9) 0.196(11) -0.016(8) 0.001(8) -0.022(6)
C53' 0.056(6) 0.113(8) 0.228(8) 0.034(6) 0.001(6) -0.018(5)
C54' 0.032(5) 0.061(8) 0.153(10) -0.014(7) 0.010(7) -0.004(5)
C55 0.039(4) 0.091(6) 0.061(5) -0.015(5) 0.017(4) 0.000(4)
C56 0.094(5) 0.113(7) 0.076(6) 0.027(6) 0.023(5) 0.023(4)
C57 0.118(7) 0.186(10) 0.077(7) 0.012(6) 0.007(6) 0.040(6)
C58 0.122(7) 0.223(13) 0.063(7) 0.004(7) 0.025(5) -0.003(7)
C59 0.085(6) 0.184(10) 0.093(7) -0.048(7) 0.028(5) -0.002(5)
C60 0.071(5) 0.106(6) 0.074(6) -0.009(5) 0.018(4) -0.002(4)

loop_
_atom_type_symbol
_atom_type_description
_atom_type_scat_dispersion_real
_atom_type_scat_dispersion_imag
_atom_type_scat_source
C C 0.0033 0.0016 'International Tables Vol C Tables 4.2.6.8 and 6.1.1.4'
H H 0.0000 0.0000 'International Tables Vol C Tables 4.2.6.8 and 6.1.1.4'
N N 0.0061 0.0033 'International Tables Vol C Tables 4.2.6.8 and 6.1.1.4'
Br Br -0.2901 2.4595 'International Tables Vol C Tables 4.2.6.8 and 6.1.1.4'
Ni Ni 0.3393 1.1124 'International Tables Vol C Tables 4.2.6.8 and 6.1.1.4'

loop_
_geom_angle_atom_site_label_1
_geom_angle_atom_site_label_2
_geom_angle_atom_site_label_3
_geom_angle
_geom_angle_site_symmetry_1
_geom_angle_site_symmetry_3
_geom_angle_publ_flag
N2 Ni1 N1 82.24(18) . . ?
N2 Ni1 Br2 113.88(12) . . ?
N1 Ni1 Br2 116.64(12) . . ?
N2 Ni1 Br1 109.01(12) . . ?
N1 Ni1 Br1 109.35(12) . . ?
Br2 Ni1 Br1 119.60(4) . . ?
C1 N1 C13 118.6(4) . . ?
C1 N1 Ni1 112.1(3) . . ?
C13 N1 Ni1 129.2(4) . . ?
C2 N2 C37 118.3(4) . . ?
C2 N2 Ni1 112.1(4) . . ?
C37 N2 Ni1 129.6(3) . . ?
N1 C1 C5 135.5(5) . . ?
N1 C1 C2 116.6(5) . . ?
C5 C1 C2 107.8(5) . . ?
N2 C2 C3 136.1(5) . . ?
N2 C2 C1 117.0(5) . . ?
C3 C2 C1 106.9(5) . . ?
C12 C3 C4 119.2(5) . . ?
C12 C3 C2 135.0(6) . . ?
C4 C3 C2 105.7(5) . . ?
C9 C4 C5 123.7(6) . . ?
C9 C4 C3 122.5(6) . . ?
C5 C4 C3 113.8(5) . . ?
C6 C5 C4 119.0(5) . . ?
C6 C5 C1 135.3(6) . . ?
C4 C5 C1 105.7(5) . . ?
C5 C6 C7 117.5(5) . . ?
C5 C6 H6 121.2 . . ?
C7 C6 H6 121.2 . . ?
C8 C7 C6 123.5(6) . . ?
C8 C7 H7 118.3 . . ?
C6 C7 H7 118.3 . . ?
C7 C8 C9 120.5(6) . . ?
C7 C8 H8 119.8 . . ?
C9 C8 H8 119.8 . . ?
C4 C9 C8 115.8(6) . . ?
C4 C9 C10 116.6(6) . . ?
C8 C9 C10 127.7(6) . . ?
C11 C10 C9 120.1(6) . . ?
C11 C10 H10 120.0 . . ?
C9 C10 H10 120.0 . . ?
C10 C11 C12 123.3(6) . . ?
C10 C11 H11 118.3 . . ?
C12 C11 H11 118.3 . . ?
C3 C12 C11 118.3(5) . . ?
C3 C12 H12 120.9 . . ?
C11 C12 H12 120.9 . . ?
C14 C13 C18 123.2(6) . . ?
C14 C13 N1 118.4(6) . . ?
C18 C13 N1 118.4(6) . . ?
C13 C14 C15 116.1(6) . . ?
C13 C14 C19 123.8(6) . . ?
C15 C14 C19 120.0(6) . . ?
C16 C15 C14 123.4(6) . . ?
C16 C15 H15 118.3 . . ?
C14 C15 H15 118.3 . . ?
C17 C16 C15 116.6(6) . . ?
C17 C16 C25' 128.3(10) . . ?
C15 C16 C25' 115.1(10) . . ?
C17 C16 C25 115.1(8) . . ?
C15 C16 C25 128.3(8) . . ?
C25' C16 C25 13.5(11) . . ?
C16 C17 C18 124.1(6) . . ?
C16 C17 H17 118.0 . . ?
C18 C17 H17 118.0 . . ?
C13 C18 C17 116.6(6) . . ?
C13 C18 C31 124.6(6) . . ?
C17 C18 C31 118.7(6) . . ?
C20 C19 C22 110.1(5) . . ?
C20 C19 C14 113.5(6) . . ?
C22 C19 C14 112.5(6) . . ?
C20 C19 H19 106.8 . . ?
C22 C19 H19 106.8 . . ?
C14 C19 H19 106.8 . . ?
C19 C20 C21 111.2(6) . . ?
C19 C20 H20A 109.4 . . ?
C21 C20 H20A 109.4 . . ?
C19 C20 H20B 109.4 . . ?
C21 C20 H20B 109.4 . . ?
H20A C20 H20B 108.0 . . ?
C24 C21 C20 112.6(7) . . ?
C24 C21 H21A 109.1 . . ?
C20 C21 H21A 109.1 . . ?
C24 C21 H21B 109.1 . . ?
C20 C21 H21B 109.1 . . ?
H21A C21 H21B 107.8 . . ?
C23 C22 C19 112.8(6) . . ?
C23 C22 H22A 109.0 . . ?
C19 C22 H22A 109.0 . . ?
C23 C22 H22B 109.0 . . ?
C19 C22 H22B 109.0 . . ?
H22A C22 H22B 107.8 . . ?
C24 C23 C22 112.5(7) . . ?
C24 C23 H23A 109.1 . . ?
C22 C23 H23A 109.1 . . ?
C24 C23 H23B 109.1 . . ?
C22 C23 H23B 109.1 . . ?
H23A C23 H23B 107.8 . . ?
C21 C24 C23 108.8(7) . . ?
C21 C24 H24A 109.9 . . ?
C23 C24 H24A 109.9 . . ?
C21 C24 H24B 109.9 . . ?
C23 C24 H24B 109.9 . . ?
H24A C24 H24B 108.3 . . ?
C26 C25 C30 91.3(10) . . ?
C26 C25 C16 106.1(11) . . ?
C30 C25 C16 105.8(11) . . ?
C26 C25 H25 116.7 . . ?
C30 C25 H25 116.7 . . ?
C16 C25 H25 116.7 . . ?
C25 C26 C27 110.2(10) . . ?
C25 C26 H26A 109.6 . . ?
C27 C26 H26A 109.6 . . ?
C25 C26 H26B 109.6 . . ?
C27 C26 H26B 109.6 . . ?
H26A C26 H26B 108.1 . . ?
C26 C27 C28 117.8(9) . . ?
C26 C27 H27A 107.9 . . ?
C28 C27 H27A 107.9 . . ?
C26 C27 H27B 107.9 . . ?
C28 C27 H27B 107.9 . . ?
H27A C27 H27B 107.2 . . ?
C29 C28 C27 98.6(10) . . ?
C29 C28 H28A 112.0 . . ?
C27 C28 H28A 112.0 . . ?
C29 C28 H28B 112.0 . . ?
C27 C28 H28B 112.0 . . ?
H28A C28 H28B 109.7 . . ?
C28 C29 C30 117.1(10) . . ?
C28 C29 H29A 108.0 . . ?
C30 C29 H29A 108.0 . . ?
C28 C29 H29B 108.0 . . ?
C30 C29 H29B 108.0 . . ?
H29A C29 H29B 107.3 . . ?
C25 C30 C29 113.5(10) . . ?
C25 C30 H30A 108.9 . . ?
C29 C30 H30A 108.9 . . ?
C25 C30 H30B 108.9 . . ?
C29 C30 H30B 108.9 . . ?
H30A C30 H30B 107.7 . . ?
C16 C25' C26' 114.8(13) . . ?
C16 C25' C30' 115.6(14) . . ?
C26' C25' C30' 103.1(11) . . ?
C16 C25' H25' 107.6 . . ?
C26' C25' H25' 107.6 . . ?
C30' C25' H25' 107.6 . . ?
C25' C26' C27' 117.0(11) . . ?
C25' C26' H26C 108.0 . . ?
C27' C26' H26C 108.0 . . ?
C25' C26' H26D 108.0 . . ?
C27' C26' H26D 108.0 . . ?
H26C C26' H26D 107.3 . . ?
C26' C27' C28' 106.4(10) . . ?
C26' C27' H27C 110.5 . . ?
C28' C27' H27C 110.5 . . ?
C26' C27' H27D 110.5 . . ?
C28' C27' H27D 110.5 . . ?
H27C C27' H27D 108.6 . . ?
C29' C28' C27' 88.6(10) . . ?
C29' C28' H28C 113.9 . . ?
C27' C28' H28C 113.9 . . ?
C29' C28' H28D 113.9 . . ?
C27' C28' H28D 113.9 . . ?
H28C C28' H28D 111.1 . . ?
C28' C29' C30' 104.1(10) . . ?
C28' C29' H29C 110.9 . . ?
C30' C29' H29C 110.9 . . ?
C28' C29' H29D 110.9 . . ?
C30' C29' H29D 110.9 . . ?
H29C C29' H29D 109.0 . . ?
C25' C30' C29' 116.7(11) . . ?
C25' C30' H30C 108.1 . . ?
C29' C30' H30C 108.1 . . ?
C25' C30' H30D 108.1 . . ?
C29' C30' H30D 108.1 . . ?
H30C C30' H30D 107.3 . . ?
C36 C31 C18 115.3(6) . . ?
C36 C31 C32 111.0(6) . . ?
C18 C31 C32 109.8(6) . . ?
C36 C31 H31 106.8 . . ?
C18 C31 H31 106.8 . . ?
C32 C31 H31 106.8 . . ?
C33 C32 C31 109.6(6) . . ?
C33 C32 H32A 109.7 . . ?
C31 C32 H32A 109.7 . . ?
C33 C32 H32B 109.7 . . ?
C31 C32 H32B 109.7 . . ?
H32A C32 H32B 108.2 . . ?
C32 C33 C34 111.7(7) . . ?
C32 C33 H33A 109.3 . . ?
C34 C33 H33A 109.3 . . ?
C32 C33 H33B 109.3 . . ?
C34 C33 H33B 109.3 . . ?
H33A C33 H33B 107.9 . . ?
C35 C34 C33 113.9(9) . . ?
C35 C34 H34A 108.8 . . ?
C33 C34 H34A 108.8 . . ?
C35 C34 H34B 108.8 . . ?
C33 C34 H34B 108.8 . . ?
H34A C34 H34B 107.7 . . ?
C36 C35 C34 108.1(8) . . ?
C36 C35 H35A 110.1 . . ?
C34 C35 H35A 110.1 . . ?
C36 C35 H35B 110.1 . . ?
C34 C35 H35B 110.1 . . ?
H35A C35 H35B 108.4 . . ?
C35 C36 C31 112.6(7) . . ?
C35 C36 H36A 109.1 . . ?
C31 C36 H36A 109.1 . . ?
C35 C36 H36B 109.1 . . ?
C31 C36 H36B 109.1 . . ?
H36A C36 H36B 107.8 . . ?
C38 C37 C42 123.8(5) . . ?
C38 C37 N2 117.8(6) . . ?
C42 C37 N2 118.4(6) . . ?
C37 C38 C39 116.8(5) . . ?
C37 C38 C43 123.5(5) . . ?
C39 C38 C43 119.7(6) . . ?
C38 C39 C40 122.4(6) . . ?
C38 C39 H39 118.8 . . ?
C40 C39 H39 118.8 . . ?
C41 C40 C39 117.2(6) . . ?
C41 C40 C49 114.5(8) . . ?
C39 C40 C49 126.1(8) . . ?
C41 C40 C49' 130.7(8) . . ?
C39 C40 C49' 111.1(8) . . ?
C49 C40 C49' 28.5(6) . . ?
C40 C41 C42 124.7(6) . . ?
C40 C41 H41 117.6 . . ?
C42 C41 H41 117.6 . . ?
C41 C42 C37 115.0(6) . . ?
C41 C42 C55 122.2(6) . . ?
C37 C42 C55 122.8(6) . . ?
C38 C43 C44 111.8(5) . . ?
C38 C43 C48 114.7(5) . . ?
C44 C43 C48 110.3(5) . . ?
C38 C43 H43 106.5 . . ?
C44 C43 H43 106.5 . . ?
C48 C43 H43 106.5 . . ?
C45 C44 C43 111.6(5) . . ?
C45 C44 H44A 109.3 . . ?
C43 C44 H44A 109.3 . . ?
C45 C44 H44B 109.3 . . ?
C43 C44 H44B 109.3 . . ?
H44A C44 H44B 108.0 . . ?
C46 C45 C44 111.7(6) . . ?
C46 C45 H45A 109.3 . . ?
C44 C45 H45A 109.3 . . ?
C46 C45 H45B 109.3 . . ?
C44 C45 H45B 109.3 . . ?
H45A C45 H45B 107.9 . . ?
C47 C46 C45 111.4(7) . . ?
C47 C46 H46A 109.4 . . ?
C45 C46 H46A 109.4 . . ?
C47 C46 H46B 109.4 . . ?
C45 C46 H46B 109.4 . . ?
H46A C46 H46B 108.0 . . ?
C46 C47 C48 111.0(7) . . ?
C46 C47 H47A 109.4 . . ?
C48 C47 H47A 109.4 . . ?
C46 C47 H47B 109.4 . . ?
C48 C47 H47B 109.4 . . ?
H47A C47 H47B 108.0 . . ?
C47 C48 C43 111.1(5) . . ?
C47 C48 H48A 109.4 . . ?
C43 C48 H48A 109.4 . . ?
C47 C48 H48B 109.4 . . ?
C43 C48 H48B 109.4 . . ?
H48A C48 H48B 108.0 . . ?
C50 C49 C40 111.2(12) . . ?
C50 C49 C54 102.1(14) . . ?
C40 C49 C54 102.8(10) . . ?
C50 C49 H49 113.2 . . ?
C40 C49 H49 113.2 . . ?
C54 C49 H49 113.2 . . ?
C49 C50 C51 109.3(12) . . ?
C49 C50 H50A 109.8 . . ?
C51 C50 H50A 109.8 . . ?
C49 C50 H50B 109.8 . . ?
C51 C50 H50B 109.8 . . ?
H50A C50 H50B 108.3 . . ?
C52 C51 C50 107.3(12) . . ?
C52 C51 H51A 110.3 . . ?
C50 C51 H51A 110.3 . . ?
C52 C51 H51B 110.3 . . ?
C50 C51 H51B 110.3 . . ?
H51A C51 H51B 108.5 . . ?
C53 C52 C51 110.5(12) . . ?
C53 C52 H52A 109.6 . . ?
C51 C52 H52A 109.6 . . ?
C53 C52 H52B 109.6 . . ?
C51 C52 H52B 109.6 . . ?
H52A C52 H52B 108.1 . . ?
C52 C53 C54 110.4(13) . . ?
C52 C53 H53A 109.6 . . ?
C54 C53 H53A 109.6 . . ?
C52 C53 H53B 109.6 . . ?
C54 C53 H53B 109.6 . . ?
H53A C53 H53B 108.1 . . ?
C53 C54 C49 104.3(11) . . ?
C53 C54 H54A 110.9 . . ?
C49 C54 H54A 110.9 . . ?
C53 C54 H54B 110.9 . . ?
C49 C54 H54B 110.9 . . ?
H54A C54 H54B 108.9 . . ?
C50' C49' C40 106.8(10) . . ?
C50' C49' C54' 102.0(13) . . ?
C40 C49' C54' 105.4(10) . . ?
C50' C49' H49' 113.9 . . ?
C40 C49' H49' 113.9 . . ?
C54' C49' H49' 113.9 . . ?
C49' C50' C51' 106.9(11) . . ?
C49' C50' H50C 110.3 . . ?
C51' C50' H50C 110.3 . . ?
C49' C50' H50D 110.3 . . ?
C51' C50' H50D 110.3 . . ?
H50C C50' H50D 108.6 . . ?
C52' C51' C50' 106.5(12) . . ?
C52' C51' H51C 110.4 . . ?
C50' C51' H51C 110.4 . . ?
C52' C51' H51D 110.4 . . ?
C50' C51' H51D 110.4 . . ?
H51C C51' H51D 108.6 . . ?
C51' C52' C53' 108.0(12) . . ?
C51' C52' H52C 110.1 . . ?
C53' C52' H52C 110.1 . . ?
C51' C52' H52D 110.1 . . ?
C53' C52' H52D 110.1 . . ?
H52C C52' H52D 108.4 . . ?
C52' C53' C54' 105.5(11) . . ?
C52' C53' H53C 110.6 . . ?
C54' C53' H53C 110.6 . . ?
C52' C53' H53D 110.6 . . ?
C54' C53' H53D 110.6 . . ?
H53C C53' H53D 108.8 . . ?
C53' C54' C49' 102.9(10) . . ?
C53' C54' H54C 111.2 . . ?
C49' C54' H54C 111.2 . . ?
C53' C54' H54D 111.2 . . ?
C49' C54' H54D 111.2 . . ?
H54C C54' H54D 109.1 . . ?
C42 C55 C56 112.1(6) . . ?
C42 C55 C60 111.2(5) . . ?
C56 C55 C60 109.6(5) . . ?
C42 C55 H55 107.9 . . ?
C56 C55 H55 107.9 . . ?
C60 C55 H55 107.9 . . ?
C55 C56 C57 111.3(6) . . ?
C55 C56 H56A 109.4 . . ?
C57 C56 H56A 109.4 . . ?
C55 C56 H56B 109.4 . . ?
C57 C56 H56B 109.4 . . ?
H56A C56 H56B 108.0 . . ?
C56 C57 C58 110.1(6) . . ?
C56 C57 H57A 109.6 . . ?
C58 C57 H57A 109.6 . . ?
C56 C57 H57B 109.6 . . ?
C58 C57 H57B 109.6 . . ?
H57A C57 H57B 108.2 . . ?
C59 C58 C57 112.4(7) . . ?
C59 C58 H58A 109.1 . . ?
C57 C58 H58A 109.1 . . ?
C59 C58 H58B 109.1 . . ?
C57 C58 H58B 109.1 . . ?
H58A C58 H58B 107.9 . . ?
C58 C59 C60 110.2(7) . . ?
C58 C59 H59A 109.6 . . ?
C60 C59 H59A 109.6 . . ?
C58 C59 H59B 109.6 . . ?
C60 C59 H59B 109.6 . . ?
H59A C59 H59B 108.1 . . ?
C59 C60 C55 111.7(5) . . ?
C59 C60 H60A 109.3 . . ?
C55 C60 H60A 109.3 . . ?
C59 C60 H60B 109.3 . . ?
C55 C60 H60B 109.3 . . ?
H60A C60 H60B 107.9 . . ?

loop_
_geom_bond_atom_site_label_1
_geom_bond_atom_site_label_2
_geom_bond_distance
_geom_bond_site_symmetry_2
_geom_bond_publ_flag
Ni1 N2 2.021(4) . ?
Ni1 N1 2.030(4) . ?
Ni1 Br2 2.2970(10) . ?
Ni1 Br1 2.3048(10) . ?
N1 C1 1.276(5) . ?
N1 C13 1.456(6) . ?
N2 C2 1.279(5) . ?
N2 C37 1.463(5) . ?
C1 C5 1.450(6) . ?
C1 C2 1.513(6) . ?
C2 C3 1.454(6) . ?
C3 C12 1.367(6) . ?
C3 C4 1.428(6) . ?
C4 C9 1.388(6) . ?
C4 C5 1.414(6) . ?
C5 C6 1.379(6) . ?
C6 C7 1.398(6) . ?
C6 H6 0.9300 . ?
C7 C8 1.365(7) . ?
C7 H7 0.9300 . ?
C8 C9 1.415(7) . ?
C8 H8 0.9300 . ?
C9 C10 1.418(7) . ?
C10 C11 1.367(6) . ?
C10 H10 0.9300 . ?
C11 C12 1.391(6) . ?
C11 H11 0.9300 . ?
C12 H12 0.9300 . ?
C13 C14 1.376(7) . ?
C13 C18 1.390(7) . ?
C14 C15 1.418(6) . ?
C14 C19 1.509(7) . ?
C15 C16 1.379(7) . ?
C15 H15 0.9300 . ?
C16 C17 1.362(7) . ?
C16 C25' 1.431(18) . ?
C16 C25 1.601(17) . ?
C17 C18 1.396(6) . ?
C17 H17 0.9300 . ?
C18 C31 1.527(7) . ?
C19 C20 1.498(7) . ?
C19 C22 1.506(7) . ?
C19 H19 0.9800 . ?
C20 C21 1.540(8) . ?
C20 H20A 0.9700 . ?
C20 H20B 0.9700 . ?
C21 C24 1.471(8) . ?
C21 H21A 0.9700 . ?
C21 H21B 0.9700 . ?
C22 C23 1.501(7) . ?
C22 H22A 0.9700 . ?
C22 H22B 0.9700 . ?
C23 C24 1.500(8) . ?
C23 H23A 0.9700 . ?
C23 H23B 0.9700 . ?
C24 H24A 0.9700 . ?
C24 H24B 0.9700 . ?
C25 C26 1.527(11) . ?
C25 C30 1.528(11) . ?
C25 H25 0.9800 . ?
C26 C27 1.528(9) . ?
C26 H26A 0.9700 . ?
C26 H26B 0.9700 . ?
C27 C28 1.557(11) . ?
C27 H27A 0.9700 . ?
C27 H27B 0.9700 . ?
C28 C29 1.467(11) . ?
C28 H28A 0.9700 . ?
C28 H28B 0.9700 . ?
C29 C30 1.543(10) . ?
C29 H29A 0.9700 . ?
C29 H29B 0.9700 . ?
C30 H30A 0.9700 . ?
C30 H30B 0.9700 . ?
C25' C26' 1.478(11) . ?
C25' C30' 1.493(11) . ?
C25' H25' 0.9800 . ?
C26' C27' 1.531(10) . ?
C26' H26C 0.9700 . ?
C26' H26D 0.9700 . ?
C27' C28' 1.628(11) . ?
C27' H27C 0.9700 . ?
C27' H27D 0.9700 . ?
C28' C29' 1.545(11) . ?
C28' H28C 0.9700 . ?
C28' H28D 0.9700 . ?
C29' C30' 1.554(10) . ?
C29' H29C 0.9700 . ?
C29' H29D 0.9700 . ?
C30' H30C 0.9700 . ?
C30' H30D 0.9700 . ?
C31 C36 1.520(7) . ?
C31 C32 1.537(7) . ?
C31 H31 0.9800 . ?
C32 C33 1.516(8) . ?
C32 H32A 0.9700 . ?
C32 H32B 0.9700 . ?
C33 C34 1.528(10) . ?
C33 H33A 0.9700 . ?
C33 H33B 0.9700 . ?
C34 C35 1.516(11) . ?
C34 H34A 0.9700 . ?
C34 H34B 0.9700 . ?
C35 C36 1.510(8) . ?
C35 H35A 0.9700 . ?
C35 H35B 0.9700 . ?
C36 H36A 0.9700 . ?
C36 H36B 0.9700 . ?
C37 C38 1.376(6) . ?
C37 C42 1.409(6) . ?
C38 C39 1.385(6) . ?
C38 C43 1.515(6) . ?
C39 C40 1.397(7) . ?
C39 H39 0.9300 . ?
C40 C41 1.357(7) . ?
C40 C49 1.555(15) . ?
C40 C49' 1.564(14) . ?
C41 C42 1.381(6) . ?
C41 H41 0.9300 . ?
C42 C55 1.503(7) . ?
C43 C44 1.522(6) . ?
C43 C48 1.525(6) . ?
C43 H43 0.9800 . ?
C44 C45 1.511(6) . ?
C44 H44A 0.9700 . ?
C44 H44B 0.9700 . ?
C45 C46 1.511(8) . ?
C45 H45A 0.9700 . ?
C45 H45B 0.9700 . ?
C46 C47 1.502(8) . ?
C46 H46A 0.9700 . ?
C46 H46B 0.9700 . ?
C47 C48 1.505(7) . ?
C47 H47A 0.9700 . ?
C47 H47B 0.9700 . ?
C48 H48A 0.9700 . ?
C48 H48B 0.9700 . ?
C49 C50 1.530(11) . ?
C49 C54 1.625(10) . ?
C49 H49 0.9800 . ?
C50 C51 1.541(11) . ?
C50 H50A 0.9700 . ?
C50 H50B 0.9700 . ?
C51 C52 1.521(11) . ?
C51 H51A 0.9700 . ?
C51 H51B 0.9700 . ?
C52 C53 1.510(11) . ?
C52 H52A 0.9700 . ?
C52 H52B 0.9700 . ?
C53 C54 1.552(11) . ?
C53 H53A 0.9700 . ?
C53 H53B 0.9700 . ?
C54 H54A 0.9700 . ?
C54 H54B 0.9700 . ?
C49' C50' 1.536(11) . ?
C49' C54' 1.618(10) . ?
C49' H49' 0.9800 . ?
C50' C51' 1.551(11) . ?
C50' H50C 0.9700 . ?
C50' H50D 0.9700 . ?
C51' C52' 1.517(11) . ?
C51' H51C 0.9700 . ?
C51' H51D 0.9700 . ?
C52' C53' 1.520(11) . ?
C52' H52C 0.9700 . ?
C52' H52D 0.9700 . ?
C53' C54' 1.560(11) . ?
C53' H53C 0.9700 . ?
C53' H53D 0.9700 . ?
C54' H54C 0.9700 . ?
C54' H54D 0.9700 . ?
C55 C56 1.513(7) . ?
C55 C60 1.521(7) . ?
C55 H55 0.9800 . ?
C56 C57 1.517(8) . ?
C56 H56A 0.9700 . ?
C56 H56B 0.9700 . ?
C57 C58 1.524(9) . ?
C57 H57A 0.9700 . ?
C57 H57B 0.9700 . ?
C58 C59 1.509(8) . ?
C58 H58A 0.9700 . ?
C58 H58B 0.9700 . ?
C59 C60 1.515(7) . ?
C59 H59A 0.9700 . ?
C59 H59B 0.9700 . ?
C60 H60A 0.9700 . ?
C60 H60B 0.9700 . ?

loop_
_geom_torsion_atom_site_label_1
_geom_torsion_atom_site_label_2
_geom_torsion_atom_site_label_3
_geom_torsion_atom_site_label_4
_geom_torsion
_geom_torsion_site_symmetry_1
_geom_torsion_site_symmetry_2
_geom_torsion_site_symmetry_3
_geom_torsion_site_symmetry_4
_geom_torsion_publ_flag
N2 Ni1 N1 C1 -0.1(4) . . . . ?
Br2 Ni1 N1 C1 112.8(4) . . . . ?
Br1 Ni1 N1 C1 -107.6(4) . . . . ?
N2 Ni1 N1 C13 176.7(5) . . . . ?
Br2 Ni1 N1 C13 -70.4(5) . . . . ?
Br1 Ni1 N1 C13 69.2(5) . . . . ?
N1 Ni1 N2 C2 0.7(4) . . . . ?
Br2 Ni1 N2 C2 -115.0(3) . . . . ?
Br1 Ni1 N2 C2 108.6(3) . . . . ?
N1 Ni1 N2 C37 -179.5(5) . . . . ?
Br2 Ni1 N2 C37 64.7(5) . . . . ?
Br1 Ni1 N2 C37 -71.7(5) . . . . ?
C13 N1 C1 C5 3.5(10) . . . . ?
Ni1 N1 C1 C5 -179.3(5) . . . . ?
C13 N1 C1 C2 -177.6(5) . . . . ?
Ni1 N1 C1 C2 -0.5(6) . . . . ?
C37 N2 C2 C3 1.5(9) . . . . ?
Ni1 N2 C2 C3 -178.7(5) . . . . ?
C37 N2 C2 C1 179.1(5) . . . . ?
Ni1 N2 C2 C1 -1.2(6) . . . . ?
N1 C1 C2 N2 1.1(7) . . . . ?
C5 C1 C2 N2 -179.7(5) . . . . ?
N1 C1 C2 C3 179.3(5) . . . . ?
C5 C1 C2 C3 -1.5(6) . . . . ?
N2 C2 C3 C12 -3.0(11) . . . . ?
C1 C2 C3 C12 179.3(6) . . . . ?
N2 C2 C3 C4 178.5(6) . . . . ?
C1 C2 C3 C4 0.8(5) . . . . ?
C12 C3 C4 C9 0.6(8) . . . . ?
C2 C3 C4 C9 179.3(5) . . . . ?
C12 C3 C4 C5 -178.6(5) . . . . ?
C2 C3 C4 C5 0.1(6) . . . . ?
C9 C4 C5 C6 0.4(8) . . . . ?
C3 C4 C5 C6 179.6(5) . . . . ?
C9 C4 C5 C1 179.7(5) . . . . ?
C3 C4 C5 C1 -1.1(6) . . . . ?
N1 C1 C5 C6 -0.4(12) . . . . ?
C2 C1 C5 C6 -179.3(6) . . . . ?
N1 C1 C5 C4 -179.5(6) . . . . ?
C2 C1 C5 C4 1.6(6) . . . . ?
C4 C5 C6 C7 -0.1(8) . . . . ?
C1 C5 C6 C7 -179.2(6) . . . . ?
C5 C6 C7 C8 0.3(10) . . . . ?
C6 C7 C8 C9 -0.8(10) . . . . ?
C5 C4 C9 C8 -0.8(8) . . . . ?
C3 C4 C9 C8 -179.9(5) . . . . ?
C5 C4 C9 C10 178.3(5) . . . . ?
C3 C4 C9 C10 -0.8(8) . . . . ?
C7 C8 C9 C4 0.9(9) . . . . ?
C7 C8 C9 C10 -178.0(6) . . . . ?
C4 C9 C10 C11 0.9(9) . . . . ?
C8 C9 C10 C11 179.8(6) . . . . ?
C9 C10 C11 C12 -0.7(9) . . . . ?
C4 C3 C12 C11 -0.3(8) . . . . ?
C2 C3 C12 C11 -178.7(6) . . . . ?
C10 C11 C12 C3 0.4(9) . . . . ?
C1 N1 C13 C14 -97.4(6) . . . . ?
Ni1 N1 C13 C14 86.0(6) . . . . ?
C1 N1 C13 C18 81.1(7) . . . . ?
Ni1 N1 C13 C18 -95.5(6) . . . . ?
C18 C13 C14 C15 -3.1(8) . . . . ?
N1 C13 C14 C15 175.3(4) . . . . ?
C18 C13 C14 C19 179.9(6) . . . . ?
N1 C13 C14 C19 -1.6(8) . . . . ?
C13 C14 C15 C16 0.8(9) . . . . ?
C19 C14 C15 C16 177.9(6) . . . . ?
C14 C15 C16 C17 1.3(10) . . . . ?
C14 C15 C16 C25' -179.8(8) . . . . ?
C14 C15 C16 C25 -177.0(8) . . . . ?
C15 C16 C17 C18 -1.4(10) . . . . ?
C25' C16 C17 C18 179.8(10) . . . . ?
C25 C16 C17 C18 177.1(8) . . . . ?
C14 C13 C18 C17 3.0(8) . . . . ?
N1 C13 C18 C17 -175.4(5) . . . . ?
C14 C13 C18 C31 -179.3(6) . . . . ?
N1 C13 C18 C31 2.3(9) . . . . ?
C16 C17 C18 C13 -0.7(9) . . . . ?
C16 C17 C18 C31 -178.5(6) . . . . ?
C13 C14 C19 C20 -130.5(6) . . . . ?
C15 C14 C19 C20 52.7(7) . . . . ?
C13 C14 C19 C22 103.7(6) . . . . ?
C15 C14 C19 C22 -73.1(7) . . . . ?
C22 C19 C20 C21 -52.5(7) . . . . ?
C14 C19 C20 C21 -179.6(5) . . . . ?
C19 C20 C21 C24 56.9(8) . . . . ?
C20 C19 C22 C23 52.8(7) . . . . ?
C14 C19 C22 C23 -179.6(6) . . . . ?
C19 C22 C23 C24 -55.4(9) . . . . ?
C20 C21 C24 C23 -56.9(9) . . . . ?
C22 C23 C24 C21 56.2(9) . . . . ?
C17 C16 C25 C26 -143.6(9) . . . . ?
C15 C16 C25 C26 34.7(15) . . . . ?
C25' C16 C25 C26 46(4) . . . . ?
C17 C16 C25 C30 120.3(10) . . . . ?
C15 C16 C25 C30 -61.4(14) . . . . ?
C25' C16 C25 C30 -50(4) . . . . ?
C30 C25 C26 C27 -72.1(14) . . . . ?
C16 C25 C26 C27 -179.0(11) . . . . ?
C25 C26 C27 C28 20.1(19) . . . . ?
C26 C27 C28 C29 44(2) . . . . ?
C27 C28 C29 C30 -51.5(19) . . . . ?
C26 C25 C30 C29 65.8(14) . . . . ?
C16 C25 C30 C29 173.0(11) . . . . ?
C28 C29 C30 C25 -4(2) . . . . ?
C17 C16 C25' C26' -60.7(18) . . . . ?
C15 C16 C25' C26' 120.5(14) . . . . ?
C25 C16 C25' C26' -50(4) . . . . ?
C17 C16 C25' C30' 59.2(17) . . . . ?
C15 C16 C25' C30' -119.6(14) . . . . ?
C25 C16 C25' C30' 70(5) . . . . ?
C16 C25' C26' C27' 175.2(13) . . . . ?
C30' C25' C26' C27' 49(2) . . . . ?
C25' C26' C27' C28' 10(2) . . . . ?
C26' C27' C28' C29' -74.0(14) . . . . ?
C27' C28' C29' C30' 80.6(13) . . . . ?
C16 C25' C30' C29' -167.4(13) . . . . ?
C26' C25' C30' C29' -41(2) . . . . ?
C28' C29' C30' C25' -26.3(19) . . . . ?
C13 C18 C31 C36 -115.7(7) . . . . ?
C17 C18 C31 C36 61.9(8) . . . . ?
C13 C18 C31 C32 118.0(6) . . . . ?
C17 C18 C31 C32 -64.4(7) . . . . ?
C36 C31 C32 C33 55.5(7) . . . . ?
C18 C31 C32 C33 -175.9(6) . . . . ?
C31 C32 C33 C34 -53.2(8) . . . . ?
C32 C33 C34 C35 54.9(10) . . . . ?
C33 C34 C35 C36 -54.6(11) . . . . ?
C34 C35 C36 C31 56.5(9) . . . . ?
C18 C31 C36 C35 175.5(6) . . . . ?
C32 C31 C36 C35 -58.8(8) . . . . ?
C2 N2 C37 C38 91.2(6) . . . . ?
Ni1 N2 C37 C38 -88.6(6) . . . . ?
C2 N2 C37 C42 -88.9(6) . . . . ?
Ni1 N2 C37 C42 91.4(5) . . . . ?
C42 C37 C38 C39 -0.5(8) . . . . ?
N2 C37 C38 C39 179.4(4) . . . . ?
C42 C37 C38 C43 178.0(5) . . . . ?
N2 C37 C38 C43 -2.0(8) . . . . ?
C37 C38 C39 C40 0.4(8) . . . . ?
C43 C38 C39 C40 -178.2(5) . . . . ?
C38 C39 C40 C41 -0.3(9) . . . . ?
C38 C39 C40 C49 -162.6(8) . . . . ?
C38 C39 C40 C49' 169.6(7) . . . . ?
C39 C40 C41 C42 0.3(9) . . . . ?
C49 C40 C41 C42 164.6(7) . . . . ?
C49' C40 C41 C42 -167.2(8) . . . . ?
C40 C41 C42 C37 -0.4(8) . . . . ?
C40 C41 C42 C55 178.3(6) . . . . ?
C38 C37 C42 C41 0.5(8) . . . . ?
N2 C37 C42 C41 -179.4(4) . . . . ?
C38 C37 C42 C55 -178.2(5) . . . . ?
N2 C37 C42 C55 1.8(8) . . . . ?
C37 C38 C43 C44 -107.7(6) . . . . ?
C39 C38 C43 C44 70.8(6) . . . . ?
C37 C38 C43 C48 125.9(6) . . . . ?
C39 C38 C43 C48 -55.6(7) . . . . ?
C38 C43 C44 C45 176.8(5) . . . . ?
C48 C43 C44 C45 -54.4(7) . . . . ?
C43 C44 C45 C46 54.0(8) . . . . ?
C44 C45 C46 C47 -54.7(9) . . . . ?
C45 C46 C47 C48 56.4(8) . . . . ?
C46 C47 C48 C43 -57.5(8) . . . . ?
C38 C43 C48 C47 -176.6(6) . . . . ?
C44 C43 C48 C47 56.2(7) . . . . ?
C41 C40 C49 C50 -161.7(11) . . . . ?
C39 C40 C49 C50 1.0(16) . . . . ?
C49' C40 C49 C50 67(2) . . . . ?
C41 C40 C49 C54 89.8(12) . . . . ?
C39 C40 C49 C54 -107.5(11) . . . . ?
C49' C40 C49 C54 -41.8(16) . . . . ?
C40 C49 C50 C51 -179.8(11) . . . . ?
C54 C49 C50 C51 -70.8(17) . . . . ?
C49 C50 C51 C52 66(2) . . . . ?
C50 C51 C52 C53 -58(2) . . . . ?
C51 C52 C53 C54 61(2) . . . . ?
C52 C53 C54 C49 -64.8(19) . . . . ?
C50 C49 C54 C53 68.0(17) . . . . ?
C40 C49 C54 C53 -176.7(11) . . . . ?
C41 C40 C49' C50' -100.9(12) . . . . ?
C39 C40 C49' C50' 91.0(12) . . . . ?
C49 C40 C49' C50' -36.9(17) . . . . ?
C41 C40 C49' C54' 7.1(15) . . . . ?
C39 C40 C49' C54' -161.1(9) . . . . ?
C49 C40 C49' C54' 71.1(18) . . . . ?
C40 C49' C50' C51' -179.4(11) . . . . ?
C54' C49' C50' C51' 70.3(16) . . . . ?
C49' C50' C51' C52' -67.4(19) . . . . ?
C50' C51' C52' C53' 64.7(17) . . . . ?
C51' C52' C53' C54' -68.3(16) . . . . ?
C52' C53' C54' C49' 70.8(16) . . . . ?
C50' C49' C54' C53' -71.6(15) . . . . ?
C40 C49' C54' C53' 176.9(9) . . . . ?
C41 C42 C55 C56 -66.8(7) . . . . ?
C37 C42 C55 C56 111.9(6) . . . . ?
C41 C42 C55 C60 56.4(7) . . . . ?
C37 C42 C55 C60 -124.9(6) . . . . ?
C42 C55 C56 C57 -178.0(5) . . . . ?
C60 C55 C56 C57 57.9(7) . . . . ?
C55 C56 C57 C58 -56.6(8) . . . . ?
C56 C57 C58 C59 55.2(9) . . . . ?
C57 C58 C59 C60 -54.8(9) . . . . ?
C58 C59 C60 C55 56.0(8) . . . . ?
C42 C55 C60 C59 177.8(6) . . . . ?
C56 C55 C60 C59 -57.6(7) . . . . ?

loop_
_platon_squeeze_void_nr
_platon_squeeze_void_average_x
_platon_squeeze_void_average_y
_platon_squeeze_void_average_z
_platon_squeeze_void_volume
_platon_squeeze_void_count_electrons
1 0.000 0.000 0.000 7.3 0.1
2 0.500 0.000 0.500 246.3 18.6
3 0.500 0.000 0.000 54.8 4.3
4 0.794 0.146 0.412 5.8 -0.2
5 0.000 0.500 1.000 246.2 18.9
6 0.294 0.354 0.912 5.7 -0.2
7 0.000 0.500 0.500 54.8 4.2
8 0.500 0.500 0.500 7.3 0.2
9 0.706 0.646 0.088 5.6 -0.3
10 0.206 0.854 0.588 5.5 -0.2
